data_7025025
loop_
_publ_author_name
'Das, Shyamal'
'Saha, Debasish'
'Bhaumik, Chanchal'
'Dutta, Supriya'
'Baitalik, Sujoy'

_publ_section_title
;
 Ru(II) and Os(II) mixed-chelates derived from imidazole-4,5-dicarboxylic
 acid and 2,2'-bipyridine as colorimetric sensors for anions: synthesis,
 characterization and binding studies.
;
_journal_issue 17
_journal_name_full 'Dalton transactions (Cambridge, England : 2003)'
_journal_page_first 4162
_journal_page_last 4169
_journal_paper_doi 10.1039/b924561h
_journal_volume 39
_journal_year 2010
_chemical_formula_sum 'C27 H21 N7 O4 Ru'
_chemical_formula_weight 608.58
_chemical_name_systematic
;
?
;
_space_group_IT_number 2
_symmetry_cell_setting triclinic
_symmetry_space_group_name_Hall '-P 1'
_symmetry_space_group_name_H-M 'P -1'
_atom_sites_solution_hydrogens geom
_atom_sites_solution_primary direct
_atom_sites_solution_secondary difmap
_audit_creation_method SHELXL-97
_cell_angle_alpha 108.250(3)
_cell_angle_beta 100.483(3)
_cell_angle_gamma 97.162(3)
_cell_formula_units_Z 2
_cell_length_a 9.2456(11)
_cell_length_b 12.1346(15)
_cell_length_c 12.4524(15)
_cell_measurement_reflns_used 9877
_cell_measurement_temperature 100(2)
_cell_measurement_theta_max 27.52
_cell_measurement_theta_min 2.54
_cell_volume 1279.7(3)
_computing_cell_refinement 'Bruker SMART'
_computing_data_collection 'Bruker SMART'
_computing_data_reduction 'Bruker SAINT'
_computing_molecular_graphics 'Bruker SHELXTL'
_computing_publication_material 'Bruker SHELXTL'
_computing_structure_refinement 'SHELXL-97 (Sheldrick, 1997)'
_computing_structure_solution 'SHELXS-97 (Sheldrick, 1990)'
_diffrn_ambient_temperature 100(2)
_diffrn_measured_fraction_theta_full 0.996
_diffrn_measured_fraction_theta_max 0.996
_diffrn_measurement_device_type 'CCD area detector'
_diffrn_measurement_method '\p and \w scans'
_diffrn_radiation_monochromator graphite
_diffrn_radiation_source 'fine-focus sealed tube'
_diffrn_radiation_type MoK\a
_diffrn_radiation_wavelength 0.71073
_diffrn_reflns_av_R_equivalents 0.0181
_diffrn_reflns_av_sigmaI/netI 0.0185
_diffrn_reflns_limit_h_max 9
_diffrn_reflns_limit_h_min -10
_diffrn_reflns_limit_k_max 14
_diffrn_reflns_limit_k_min -14
_diffrn_reflns_limit_l_max 14
_diffrn_reflns_limit_l_min -14
_diffrn_reflns_number 14807
_diffrn_reflns_theta_full 25.00
_diffrn_reflns_theta_max 25.00
_diffrn_reflns_theta_min 1.77
_diffrn_standards_decay_% <1
_exptl_absorpt_coefficient_mu 0.661
_exptl_absorpt_correction_T_max 0.8365
_exptl_absorpt_correction_T_min 0.7552
_exptl_absorpt_correction_type multi-scan
_exptl_absorpt_process_details 'SADABS (Sheldrick, 1996)'
_exptl_crystal_colour red
_exptl_crystal_density_diffrn 1.579
_exptl_crystal_density_method 'not measured'
_exptl_crystal_description rectangular
_exptl_crystal_F_000 616
_exptl_crystal_size_max 0.45
_exptl_crystal_size_mid 0.36
_exptl_crystal_size_min 0.28
_refine_diff_density_max 0.505
_refine_diff_density_min -0.310
_refine_diff_density_rms 0.060
_refine_ls_extinction_method none
_refine_ls_goodness_of_fit_ref 0.991
_refine_ls_hydrogen_treatment refall
_refine_ls_matrix_type full
_refine_ls_number_parameters 436
_refine_ls_number_reflns 4471
_refine_ls_number_restraints 0
_refine_ls_restrained_S_all 0.991
_refine_ls_R_factor_all 0.0236
_refine_ls_R_factor_gt 0.0215
_refine_ls_shift/su_max 0.001
_refine_ls_shift/su_mean 0.000
_refine_ls_structure_factor_coef Fsqd
_refine_ls_weighting_details 'calc w=1/[\s^2^(Fo^2^)+(0.0428P)^2^+0.7200P] where P=(Fo^2^+2Fc^2^)/3'
_refine_ls_weighting_scheme calc
_refine_ls_wR_factor_gt 0.0594
_refine_ls_wR_factor_ref 0.0613
_reflns_number_gt 4210
_reflns_number_total 4471
_reflns_threshold_expression >2sigma(I)
_cod_data_source_file b924561h.txt
_cod_data_source_block 3
_cod_depositor_comments
;
The following automatic conversions were performed:

'_symmetry_cell_setting' value 'Triclinic' changed to 'triclinic'
according to /home/saulius/struct/CIF-dictionaries/cif_core.dic
dictionary named 'cif_core.dic' version 2.4.2 from 2011-04-26.

Automatic conversion script
Id: cif_fix_values 1891 2012-01-12 08:04:46Z andrius 
;
_cod_original_sg_symbol_H-M P-1
_cod_database_code 7025025

loop_
_symmetry_equiv_pos_as_xyz
'x, y, z'
'-x, -y, -z'

loop_
_atom_site_label
_atom_site_type_symbol
_atom_site_fract_x
_atom_site_fract_y
_atom_site_fract_z
_atom_site_U_iso_or_equiv
_atom_site_adp_type
_atom_site_occupancy
_atom_site_symmetry_multiplicity
_atom_site_calc_flag
Ru1 Ru 0.284860(15) 0.311976(13) 0.204120(12) 0.01459(7) Uani 1 1 d
C1 C 0.5581(2) 0.26994(18) 0.34885(17) 0.0203(4) Uani 1 1 d
C2 C 0.7074(2) 0.2646(2) 0.37901(18) 0.0247(4) Uani 1 1 d
C3 C 0.8016(2) 0.2868(2) 0.31054(19) 0.0256(5) Uani 1 1 d
C4 C 0.7432(2) 0.31255(18) 0.21298(18) 0.0219(4) Uani 1 1 d
C5 C 0.5920(2) 0.31413(17) 0.18512(16) 0.0176(4) Uani 1 1 d
C6 C 0.5173(2) 0.33254(17) 0.07905(17) 0.0184(4) Uani 1 1 d
C7 C 0.5890(2) 0.34613(19) -0.00586(18) 0.0234(4) Uani 1 1 d
C8 C 0.5062(3) 0.3560(2) -0.10537(19) 0.0266(5) Uani 1 1 d
C9 C 0.3535(2) 0.3530(2) -0.11716(18) 0.0270(5) Uani 1 1 d
C10 C 0.2884(2) 0.34140(19) -0.02925(18) 0.0227(4) Uani 1 1 d
C11 C 0.2044(2) 0.36056(19) 0.43997(17) 0.0198(4) Uani 1 1 d
C12 C 0.1577(2) 0.3307(2) 0.52815(18) 0.0228(4) Uani 1 1 d
C13 C 0.1163(2) 0.2126(2) 0.51419(18) 0.0248(5) Uani 1 1 d
C14 C 0.1187(2) 0.1280(2) 0.40998(18) 0.0233(4) Uani 1 1 d
C15 C 0.1634(2) 0.16312(18) 0.32310(17) 0.0184(4) Uani 1 1 d
C16 C 0.1651(2) 0.08016(18) 0.20819(17) 0.0192(4) Uani 1 1 d
C17 C 0.1158(2) -0.04069(19) 0.17323(19) 0.0243(4) Uani 1 1 d
C18 C 0.1210(2) -0.1117(2) 0.06276(19) 0.0276(5) Uani 1 1 d
C19 C 0.1740(3) -0.0589(2) -0.0097(2) 0.0282(5) Uani 1 1 d
C20 C 0.2204(2) 0.06210(19) 0.02922(18) 0.0230(4) Uani 1 1 d
C21 C 0.4351(2) 0.58317(18) 0.35278(17) 0.0191(4) Uani 1 1 d
C22 C 0.2504(2) 0.66432(18) 0.31383(17) 0.0194(4) Uani 1 1 d
C23 C 0.2080(2) 0.54356(17) 0.25347(16) 0.0171(4) Uani 1 1 d
C24 C 0.1596(2) 0.75689(18) 0.31945(17) 0.0209(4) Uani 1 1 d
C25 C 0.0696(2) 0.46209(17) 0.17538(16) 0.0182(4) Uani 1 1 d
C26 C 0.5584(4) 0.9612(3) 0.3634(3) 0.0458(7) Uani 1 1 d
C27 C 0.6733(3) 0.9608(2) 0.2970(2) 0.0417(6) Uani 1 1 d
H1 H 0.492(3) 0.256(2) 0.395(2) 0.024(6) Uiso 1 1 d
H2 H 0.741(3) 0.246(2) 0.444(2) 0.034(7) Uiso 1 1 d
H3 H 0.894(3) 0.283(2) 0.328(2) 0.030(6) Uiso 1 1 d
H4 H 0.801(3) 0.332(2) 0.168(2) 0.023(6) Uiso 1 1 d
H7 H 0.688(3) 0.354(2) 0.009(2) 0.024(6) Uiso 1 1 d
H8 H 0.551(3) 0.366(2) -0.160(2) 0.035(7) Uiso 1 1 d
H9 H 0.291(3) 0.360(2) -0.185(2) 0.032(6) Uiso 1 1 d
H10 H 0.186(3) 0.340(2) -0.035(2) 0.026(6) Uiso 1 1 d
H11 H 0.231(2) 0.434(2) 0.4480(18) 0.014(5) Uiso 1 1 d
H12 H 0.154(3) 0.391(2) 0.592(2) 0.022(6) Uiso 1 1 d
H13 H 0.087(3) 0.191(2) 0.572(2) 0.031(6) Uiso 1 1 d
H14 H 0.097(2) 0.055(2) 0.3987(19) 0.017(6) Uiso 1 1 d
H17 H 0.079(3) -0.073(2) 0.221(2) 0.023(6) Uiso 1 1 d
H18 H 0.089(3) -0.191(2) 0.037(2) 0.029(6) Uiso 1 1 d
H19 H 0.174(3) -0.103(2) -0.088(2) 0.025(6) Uiso 1 1 d
H20 H 0.254(3) 0.101(2) -0.019(2) 0.024(6) Uiso 1 1 d
H21 H 0.533(3) 0.5711(19) 0.3839(18) 0.017(5) Uiso 1 1 d
H2A H 0.003(4) 0.660(3) 0.220(3) 0.062(12) Uiso 1 1 d
H26A H 0.541(3) 0.888(3) 0.376(3) 0.054(9) Uiso 1 1 d
H26B H 0.600(4) 1.026(3) 0.435(3) 0.077(11) Uiso 1 1 d
H26C H 0.474(4) 0.973(3) 0.322(3) 0.076(12) Uiso 1 1 d
N1 N 0.49865(18) 0.29509(14) 0.25364(14) 0.0169(3) Uani 1 1 d
N2 N 0.36777(18) 0.33060(14) 0.06818(14) 0.0176(3) Uani 1 1 d
N3 N 0.20964(17) 0.27931(15) 0.33878(14) 0.0169(3) Uani 1 1 d
N4 N 0.21682(18) 0.13221(15) 0.13696(14) 0.0179(3) Uani 1 1 d
N5 N 0.32703(17) 0.49251(14) 0.27975(13) 0.0169(3) Uani 1 1 d
N6 N 0.39526(19) 0.68907(15) 0.37687(14) 0.0199(4) Uani 1 1 d
N7 N 0.7639(3) 0.9633(2) 0.2460(2) 0.0622(7) Uani 1 1 d
O1 O 0.20293(17) 0.85795(13) 0.38538(13) 0.0281(3) Uani 1 1 d
O2 O 0.02338(17) 0.72401(15) 0.24942(14) 0.0250(3) Uani 1 1 d
O3 O -0.04356(15) 0.50274(12) 0.14453(12) 0.0230(3) Uani 1 1 d
O4 O 0.07392(14) 0.35244(12) 0.14403(12) 0.0190(3) Uani 1 1 d

loop_
_atom_site_aniso_label
_atom_site_aniso_U_11
_atom_site_aniso_U_22
_atom_site_aniso_U_33
_atom_site_aniso_U_23
_atom_site_aniso_U_13
_atom_site_aniso_U_12
Ru1 0.01257(10) 0.01839(10) 0.01426(10) 0.00664(7) 0.00464(6) 0.00328(6)
C1 0.0201(10) 0.0267(11) 0.0163(10) 0.0086(8) 0.0063(8) 0.0064(8)
C2 0.0230(11) 0.0337(12) 0.0184(10) 0.0098(9) 0.0036(8) 0.0090(9)
C3 0.0148(11) 0.0347(12) 0.0250(11) 0.0075(9) 0.0027(8) 0.0069(9)
C4 0.0185(10) 0.0250(11) 0.0235(10) 0.0083(9) 0.0087(8) 0.0036(8)
C5 0.0183(10) 0.0167(10) 0.0181(9) 0.0049(8) 0.0067(8) 0.0035(7)
C6 0.0187(10) 0.0183(10) 0.0183(10) 0.0060(8) 0.0053(8) 0.0036(8)
C7 0.0195(11) 0.0281(11) 0.0264(11) 0.0122(9) 0.0096(9) 0.0051(8)
C8 0.0296(12) 0.0337(12) 0.0229(11) 0.0140(10) 0.0136(9) 0.0065(9)
C9 0.0290(12) 0.0335(12) 0.0212(11) 0.0140(9) 0.0050(9) 0.0057(9)
C10 0.0187(11) 0.0306(12) 0.0211(10) 0.0118(9) 0.0046(8) 0.0055(8)
C11 0.0144(9) 0.0243(11) 0.0205(10) 0.0068(9) 0.0047(8) 0.0049(8)
C12 0.0182(10) 0.0333(12) 0.0164(10) 0.0060(9) 0.0059(8) 0.0067(9)
C13 0.0215(10) 0.0366(13) 0.0217(11) 0.0145(10) 0.0093(8) 0.0067(9)
C14 0.0240(11) 0.0239(12) 0.0251(11) 0.0119(9) 0.0078(8) 0.0033(9)
C15 0.0126(9) 0.0237(10) 0.0191(10) 0.0072(8) 0.0032(7) 0.0048(8)
C16 0.0146(9) 0.0233(10) 0.0200(10) 0.0084(8) 0.0031(8) 0.0040(8)
C17 0.0225(11) 0.0255(11) 0.0268(11) 0.0118(9) 0.0058(9) 0.0044(8)
C18 0.0289(12) 0.0200(11) 0.0295(12) 0.0043(9) 0.0034(9) 0.0042(9)
C19 0.0299(12) 0.0272(12) 0.0227(11) 0.0018(9) 0.0053(9) 0.0070(9)
C20 0.0244(11) 0.0251(11) 0.0192(10) 0.0057(9) 0.0071(8) 0.0057(9)
C21 0.0155(10) 0.0255(11) 0.0172(9) 0.0091(8) 0.0043(8) 0.0020(8)
C22 0.0201(10) 0.0232(10) 0.0162(9) 0.0080(8) 0.0064(8) 0.0023(8)
C23 0.0160(9) 0.0217(10) 0.0164(9) 0.0084(8) 0.0067(7) 0.0041(8)
C24 0.0236(10) 0.0240(11) 0.0193(10) 0.0108(9) 0.0093(8) 0.0045(8)
C25 0.0151(9) 0.0235(11) 0.0181(9) 0.0088(8) 0.0069(8) 0.0025(8)
C26 0.0454(17) 0.0415(17) 0.0463(17) 0.0117(14) 0.0169(14) -0.0061(13)
C27 0.0503(16) 0.0320(14) 0.0365(14) 0.0050(11) 0.0140(12) -0.0018(11)
N1 0.0168(8) 0.0181(8) 0.0154(8) 0.0047(7) 0.0048(6) 0.0033(6)
N2 0.0162(8) 0.0196(8) 0.0179(8) 0.0075(7) 0.0043(6) 0.0033(6)
N3 0.0117(8) 0.0223(9) 0.0166(8) 0.0066(7) 0.0028(6) 0.0044(6)
N4 0.0154(8) 0.0217(9) 0.0174(8) 0.0068(7) 0.0047(6) 0.0046(6)
N5 0.0147(8) 0.0208(9) 0.0163(8) 0.0075(7) 0.0045(6) 0.0029(7)
N6 0.0205(9) 0.0233(9) 0.0161(8) 0.0075(7) 0.0055(7) 0.0019(7)
N7 0.0682(18) 0.0580(17) 0.0564(16) 0.0079(13) 0.0342(15) 0.0006(13)
O1 0.0328(8) 0.0233(8) 0.0276(8) 0.0074(7) 0.0065(7) 0.0076(7)
O2 0.0242(8) 0.0237(9) 0.0278(8) 0.0089(7) 0.0057(6) 0.0077(7)
O3 0.0149(7) 0.0252(8) 0.0287(8) 0.0106(6) 0.0018(6) 0.0041(6)
O4 0.0149(7) 0.0204(7) 0.0207(7) 0.0064(6) 0.0042(5) 0.0022(5)

loop_
_atom_type_symbol
_atom_type_description
_atom_type_scat_dispersion_real
_atom_type_scat_dispersion_imag
_atom_type_scat_source
C C 0.0033 0.0016 'International Tables Vol C Tables 4.2.6.8 and 6.1.1.4'
H H 0.0000 0.0000 'International Tables Vol C Tables 4.2.6.8 and 6.1.1.4'
N N 0.0061 0.0033 'International Tables Vol C Tables 4.2.6.8 and 6.1.1.4'
O O 0.0106 0.0060 'International Tables Vol C Tables 4.2.6.8 and 6.1.1.4'
Ru Ru -1.2594 0.8363 'International Tables Vol C Tables 4.2.6.8 and 6.1.1.4'

loop_
_geom_angle_atom_site_label_1
_geom_angle_atom_site_label_2
_geom_angle_atom_site_label_3
_geom_angle
N1 Ru1 N2 79.37(6)
N1 Ru1 N4 90.72(6)
N2 Ru1 N4 96.98(6)
N1 Ru1 N5 95.17(6)
N2 Ru1 N5 89.14(6)
N4 Ru1 N5 172.20(6)
N1 Ru1 N3 97.21(6)
N2 Ru1 N3 174.70(6)
N4 Ru1 N3 78.92(6)
N5 Ru1 N3 95.24(6)
N1 Ru1 O4 170.84(6)
N2 Ru1 O4 93.85(6)
N4 Ru1 O4 96.26(6)
N5 Ru1 O4 78.44(6)
N3 Ru1 O4 89.96(6)
N1 C1 C2 122.62(18)
C1 C2 C3 119.23(19)
C4 C3 C2 119.1(2)
C3 C4 C5 119.37(19)
N1 C5 C4 121.97(17)
N1 C5 C6 114.51(16)
C4 C5 C6 123.49(17)
N2 C6 C7 121.92(18)
N2 C6 C5 114.05(16)
C7 C6 C5 123.99(18)
C8 C7 C6 119.2(2)
C7 C8 C9 119.0(2)
C10 C9 C8 119.43(19)
N2 C10 C9 122.22(19)
N3 C11 C12 122.9(2)
C11 C12 C13 119.3(2)
C12 C13 C14 118.50(19)
C13 C14 C15 119.7(2)
N3 C15 C14 121.62(19)
N3 C15 C16 114.64(16)
C14 C15 C16 123.74(19)
N4 C16 C17 121.91(19)
N4 C16 C15 114.51(17)
C17 C16 C15 123.57(18)
C16 C17 C18 119.4(2)
C19 C18 C17 118.8(2)
C20 C19 C18 119.4(2)
N4 C20 C19 122.39(19)
N6 C21 N5 114.51(18)
N6 C22 C23 109.25(18)
N6 C22 C24 121.95(18)
C23 C22 C24 128.73(18)
N5 C23 C22 107.78(17)
N5 C23 C25 116.21(17)
C22 C23 C25 135.96(18)
O1 C24 O2 120.19(19)
O1 C24 C22 123.08(19)
O2 C24 C22 116.71(18)
O3 C25 O4 123.96(17)
O3 C25 C23 119.96(18)
O4 C25 C23 116.08(17)
N7 C27 C26 178.4(3)
C1 N1 C5 117.67(16)
C1 N1 Ru1 126.32(13)
C5 N1 Ru1 115.99(12)
C10 N2 C6 118.21(17)
C10 N2 Ru1 126.11(14)
C6 N2 Ru1 115.68(12)
C11 N3 C15 117.86(17)
C11 N3 Ru1 126.58(14)
C15 N3 Ru1 115.55(13)
C20 N4 C16 118.16(17)
C20 N4 Ru1 125.61(14)
C16 N4 Ru1 116.23(13)
C21 N5 C23 104.64(16)
C21 N5 Ru1 141.22(14)
C23 N5 Ru1 114.10(12)
C21 N6 C22 103.82(17)
C25 O4 Ru1 115.09(12)

loop_
_geom_bond_atom_site_label_1
_geom_bond_atom_site_label_2
_geom_bond_distance
Ru1 N1 2.0164(16)
Ru1 N2 2.0428(16)
Ru1 N4 2.0438(17)
Ru1 N5 2.0493(16)
Ru1 N3 2.0553(16)
Ru1 O4 2.1313(13)
C1 N1 1.354(2)
C1 C2 1.378(3)
C2 C3 1.383(3)
C3 C4 1.381(3)
C4 C5 1.382(3)
C5 N1 1.367(2)
C5 C6 1.471(3)
C6 N2 1.360(3)
C6 C7 1.386(3)
C7 C8 1.381(3)
C8 C9 1.387(3)
C9 C10 1.377(3)
C10 N2 1.352(3)
C11 N3 1.348(3)
C11 C12 1.380(3)
C12 C13 1.384(3)
C13 C14 1.386(3)
C14 C15 1.389(3)
C15 N3 1.362(3)
C15 C16 1.474(3)
C16 N4 1.358(3)
C16 C17 1.382(3)
C17 C18 1.389(3)
C18 C19 1.383(3)
C19 C20 1.377(3)
C20 N4 1.354(3)
C21 N6 1.339(3)
C21 N5 1.343(3)
C22 N6 1.368(3)
C22 C23 1.388(3)
C22 C24 1.476(3)
C23 N5 1.367(2)
C23 C25 1.479(3)
C24 O1 1.211(3)
C24 O2 1.328(3)
C25 O3 1.260(2)
C25 O4 1.272(2)
C26 C27 1.459(4)
C27 N7 1.143(4)
